data_7209747
loop_
_publ_author_name
'Zhang, Daopeng'
'Zhao, Zengdian'
'Wang, Ping'
'Ni, Zhonghai'

_publ_section_title
;
 Substituent group tuned tri- and binuclear porphyrin-based
 cyanide-bridged bimetallic complexes: synthesis, crystal structures and
 magnetic properties
;
_journal_issue 13
_journal_name_full CrystEngComm
_journal_page_first 2504
_journal_paper_doi 10.1039/c3ce27064e
_journal_volume 15
_journal_year 2013
_chemical_formula_sum 'C134 H108 Co2 Mn2 N20 O12'
_chemical_formula_weight 2418.14
_chemical_name_systematic
;
?
;
_space_group_IT_number 2
_symmetry_cell_setting triclinic
_symmetry_space_group_name_Hall '-P 1'
_symmetry_space_group_name_H-M 'P -1'
_atom_sites_solution_hydrogens geom
_atom_sites_solution_primary direct
_atom_sites_solution_secondary difmap
_audit_creation_method SHELXL-97
_cell_angle_alpha 72.979(2)
_cell_angle_beta 73.582(2)
_cell_angle_gamma 70.255(2)
_cell_formula_units_Z 1
_cell_length_a 12.0132(18)
_cell_length_b 13.8829(19)
_cell_length_c 19.838(3)
_cell_measurement_temperature 293(2)
_cell_volume 2914.9(7)
_computing_cell_refinement 'Bruker SMART'
_computing_data_collection 'Bruker SMART'
_computing_data_reduction 'Bruker SAINT'
_computing_molecular_graphics 'Bruker SHELXTL'
_computing_publication_material 'Bruker SHELXTL'
_computing_structure_refinement 'SHELXL-97 (Sheldrick, 1997)'
_computing_structure_solution 'SHELXS-97 (Sheldrick, 1990)'
_diffrn_ambient_temperature 293(2)
_diffrn_measured_fraction_theta_full 0.982
_diffrn_measured_fraction_theta_max 0.982
_diffrn_measurement_device_type 'CCD area detector'
_diffrn_measurement_method 'phi and omega scans'
_diffrn_radiation_monochromator graphite
_diffrn_radiation_source 'fine-focus sealed tube'
_diffrn_radiation_type MoK\a
_diffrn_radiation_wavelength 0.71073
_diffrn_reflns_av_R_equivalents 0.0294
_diffrn_reflns_av_sigmaI/netI 0.0738
_diffrn_reflns_limit_h_max 14
_diffrn_reflns_limit_h_min -11
_diffrn_reflns_limit_k_max 17
_diffrn_reflns_limit_k_min -16
_diffrn_reflns_limit_l_max 24
_diffrn_reflns_limit_l_min -20
_diffrn_reflns_number 15668
_diffrn_reflns_theta_full 26.00
_diffrn_reflns_theta_max 26.00
_diffrn_reflns_theta_min 1.98
_exptl_absorpt_coefficient_mu 0.564
_exptl_absorpt_correction_T_max 0.9003
_exptl_absorpt_correction_T_min 0.8718
_exptl_absorpt_correction_type none
_exptl_crystal_density_diffrn 1.378
_exptl_crystal_density_method 'not measured'
_exptl_crystal_F_000 1252
_exptl_crystal_size_max 0.25
_exptl_crystal_size_mid 0.23
_exptl_crystal_size_min 0.19
_refine_diff_density_max 0.870
_refine_diff_density_min -0.931
_refine_diff_density_rms 0.084
_refine_ls_extinction_method none
_refine_ls_goodness_of_fit_ref 1.017
_refine_ls_hydrogen_treatment mixed
_refine_ls_matrix_type full
_refine_ls_number_parameters 796
_refine_ls_number_reflns 11244
_refine_ls_number_restraints 19
_refine_ls_restrained_S_all 1.023
_refine_ls_R_factor_all 0.1117
_refine_ls_R_factor_gt 0.0722
_refine_ls_shift/su_max 9.102
_refine_ls_shift/su_mean 0.084
_refine_ls_structure_factor_coef Fsqd
_refine_ls_weighting_details 'calc w=1/[\s^2^(Fo^2^)+(0.1458P)^2^+0.0000P] where P=(Fo^2^+2Fc^2^)/3'
_refine_ls_weighting_scheme calc
_refine_ls_wR_factor_gt 0.2041
_refine_ls_wR_factor_ref 0.2383
_reflns_number_gt 6981
_reflns_number_total 11244
_reflns_threshold_expression >2sigma(I)
_cod_data_source_file c3ce27064e.txt
_cod_data_source_block dp2
_cod_original_sg_symbol_H-M P-1
_cod_database_code 7209747

loop_
_symmetry_equiv_pos_as_xyz
'x, y, z'
'-x, -y, -z'

loop_
_atom_site_label
_atom_site_type_symbol
_atom_site_fract_x
_atom_site_fract_y
_atom_site_fract_z
_atom_site_U_iso_or_equiv
_atom_site_adp_type
_atom_site_occupancy
_atom_site_symmetry_multiplicity
_atom_site_calc_flag
_atom_site_refinement_flags
Mn1 Mn 0.5000 0.0000 0.5000 0.0346(2) Uani 1 2 d S
Mn2 Mn 0.0000 0.5000 0.0000 0.0375(2) Uani 1 2 d S
Co1 Co 0.20357(6) 0.18058(5) 0.31390(3) 0.0541(2) Uani 1 1 d .
O1 O 0.2096(6) -0.0990(4) 0.2937(3) 0.1157(18) Uani 1 1 d .
O2 O 0.4402(5) 0.3337(4) 0.1871(3) 0.1179(18) Uani 1 1 d .
O3 O 0.0218(3) 0.5009(3) 0.10986(17) 0.0532(8) Uani 1 1 d D
O4 O 0.2777(14) 0.7125(8) 0.3750(5) 0.258(6) Uani 1 1 d D
O5 O 0.8633(18) 0.3946(13) 0.4999(8) 0.54(2) Uani 1 1 d D
O6 O 0.7034(16) 0.3587(15) 0.3702(14) 1.04(5) Uani 1 1 d D
N1 N 0.0306(5) 0.3182(4) 0.2102(3) 0.0816(15) Uani 1 1 d .
N2 N 0.3441(3) 0.0640(3) 0.4379(2) 0.0532(10) Uani 1 1 d .
N3 N 0.2450(4) 0.0604(3) 0.2755(2) 0.0570(10) Uani 1 1 d .
N4 N 0.3389(4) 0.2080(3) 0.2429(2) 0.0541(10) Uani 1 1 d .
N5 N 0.1972(4) 0.3139(4) 0.3342(3) 0.0734(13) Uani 1 1 d .
N6 N 0.0679(4) 0.1194(4) 0.3748(2) 0.0633(12) Uani 1 1 d .
N7 N 0.5321(3) -0.1435(3) 0.48288(18) 0.0405(8) Uani 1 1 d .
N8 N 0.6061(3) 0.0396(2) 0.40362(17) 0.0382(8) Uani 1 1 d .
N9 N -0.1342(3) 0.4322(3) 0.05126(18) 0.0423(8) Uani 1 1 d .
N10 N 0.1196(3) 0.3582(3) 0.00659(18) 0.0415(8) Uani 1 1 d .
C1 C 0.0924(5) 0.2662(4) 0.2489(3) 0.0580(12) Uani 1 1 d .
C2 C 0.2932(4) 0.1066(4) 0.3918(2) 0.0485(11) Uani 1 1 d .
C3 C 0.3431(5) 0.0544(4) 0.2157(3) 0.0610(13) Uani 1 1 d .
C4 C 0.3944(4) 0.1361(4) 0.1982(3) 0.0557(12) Uani 1 1 d .
C5 C 0.4918(5) 0.1413(4) 0.1385(3) 0.0660(14) Uani 1 1 d .
H3 H 0.5280 0.1952 0.1266 0.079 Uiso 1 1 calc R
C6 C 0.5322(5) 0.0670(5) 0.0987(3) 0.0715(15) Uani 1 1 d .
C7 C 0.4797(6) -0.0113(6) 0.1145(4) 0.092(2) Uani 1 1 d .
H5 H 0.5066 -0.0592 0.0851 0.111 Uiso 1 1 calc R
C8 C 0.3864(6) -0.0215(5) 0.1740(4) 0.0810(18) Uani 1 1 d .
H6 H 0.3534 -0.0775 0.1858 0.097 Uiso 1 1 calc R
C9 C 0.6356(6) 0.0710(7) 0.0333(4) 0.112(3) Uani 1 1 d .
H7A H 0.6950 0.0039 0.0367 0.169 Uiso 1 1 calc R
H7B H 0.6720 0.1236 0.0319 0.169 Uiso 1 1 calc R
H7C H 0.6051 0.0879 -0.0097 0.169 Uiso 1 1 calc R
C10 C 0.3626(5) 0.2992(4) 0.2320(3) 0.0699(15) Uani 1 1 d .
C11 C 0.2799(6) 0.3592(4) 0.2847(3) 0.0751(16) Uani 1 1 d .
C12 C 0.2844(8) 0.4579(6) 0.2837(5) 0.122(3) Uani 1 1 d .
H19 H 0.3404 0.4885 0.2491 0.147 Uiso 1 1 calc R
C13 C 0.2052(12) 0.5084(9) 0.3343(8) 0.182(5) Uani 1 1 d .
H18 H 0.2054 0.5755 0.3339 0.218 Uiso 1 1 calc R
C14 C 0.1254(10) 0.4628(10) 0.3856(7) 0.176(5) Uani 1 1 d .
H17 H 0.0735 0.4967 0.4216 0.211 Uiso 1 1 calc R
C15 C 0.1227(8) 0.3636(7) 0.3836(5) 0.122(3) Uani 1 1 d .
H16 H 0.0669 0.3324 0.4179 0.147 Uiso 1 1 calc R
C16 C 0.1858(6) -0.0104(5) 0.3064(3) 0.0743(16) Uani 1 1 d .
C17 C 0.0805(5) 0.0271(5) 0.3602(3) 0.0713(17) Uani 1 1 d .
C18 C -0.0063(7) -0.0276(7) 0.3925(4) 0.111(3) Uani 1 1 d .
H12 H 0.0035 -0.0915 0.3823 0.133 Uiso 1 1 calc R
C19 C -0.1083(8) 0.0160(9) 0.4407(5) 0.123(4) Uani 1 1 d .
H13 H -0.1689 -0.0175 0.4619 0.148 Uiso 1 1 calc R
C20 C -0.1178(6) 0.1059(9) 0.4560(4) 0.114(3) Uani 1 1 d .
H14 H -0.1836 0.1334 0.4897 0.137 Uiso 1 1 calc R
C21 C -0.0281(5) 0.1608(6) 0.4214(3) 0.089(2) Uani 1 1 d .
H15 H -0.0367 0.2247 0.4313 0.107 Uiso 1 1 calc R
C22 C 0.4895(4) -0.2245(3) 0.5291(2) 0.0474(10) Uani 1 1 d .
C23 C 0.5308(7) -0.3101(4) 0.4962(3) 0.101(3) Uani 1 1 d .
H23 H 0.5142 -0.3746 0.5160 0.121 Uiso 1 1 calc R
C24 C 0.5971(8) -0.2835(5) 0.4325(4) 0.119(3) Uani 1 1 d .
H24 H 0.6357 -0.3260 0.3994 0.143 Uiso 1 1 calc R
C25 C 0.6000(5) -0.1798(4) 0.4230(3) 0.0585(13) Uani 1 1 d .
C26 C 0.6622(4) -0.1240(3) 0.3613(2) 0.0481(10) Uani 1 1 d .
C27 C 0.7261(5) -0.1786(4) 0.3007(3) 0.0562(12) Uani 1 1 d .
C28 C 0.8285(6) -0.2618(4) 0.3063(3) 0.093(2) Uani 1 1 d .
H28 H 0.8615 -0.2825 0.3471 0.111 Uiso 1 1 calc R
C29 C 0.8823(7) -0.3150(4) 0.2501(4) 0.104(3) Uani 1 1 d .
H29 H 0.9513 -0.3712 0.2540 0.124 Uiso 1 1 calc R
C30 C 0.8356(7) -0.2862(5) 0.1904(4) 0.088(2) Uani 1 1 d .
H30 H 0.8722 -0.3221 0.1534 0.106 Uiso 1 1 calc R
C31 C 0.7359(6) -0.2049(6) 0.1848(3) 0.0819(18) Uani 1 1 d .
H31 H 0.7040 -0.1848 0.1436 0.098 Uiso 1 1 calc R
C32 C 0.6800(5) -0.1510(5) 0.2394(3) 0.0722(15) Uani 1 1 d .
H32 H 0.6107 -0.0955 0.2346 0.087 Uiso 1 1 calc R
C33 C 0.6623(4) -0.0210(3) 0.3535(2) 0.0438(10) Uani 1 1 d .
C34 C 0.7212(6) 0.0382(4) 0.2905(3) 0.0782(18) Uani 1 1 d .
H34 H 0.7653 0.0152 0.2486 0.094 Uiso 1 1 calc R
C35 C 0.7015(7) 0.1323(5) 0.3026(3) 0.103(3) Uani 1 1 d .
H35 H 0.7312 0.1865 0.2709 0.124 Uiso 1 1 calc R
C36 C 0.6268(4) 0.1361(3) 0.3726(2) 0.0502(11) Uani 1 1 d .
C37 C 0.5863(4) 0.2216(3) 0.4033(2) 0.0478(11) Uani 1 1 d .
C38 C 0.6165(5) 0.3215(4) 0.3611(3) 0.0683(15) Uani 1 1 d D
C39 C 0.5206(9) 0.4145(7) 0.3541(5) 0.166(5) Uani 1 1 d D
H39 H 0.4428 0.4118 0.3783 0.199 Uiso 1 1 calc R
C40 C 0.5383(10) 0.5112(8) 0.3119(6) 0.188(6) Uani 1 1 d D
H40 H 0.4743 0.5718 0.3075 0.225 Uiso 1 1 calc R
C41 C 0.6516(10) 0.5113(9) 0.2784(5) 0.173(6) Uani 1 1 d D
H41 H 0.6670 0.5737 0.2502 0.208 Uiso 1 1 calc R
C42 C 0.7361(11) 0.4309(7) 0.2839(4) 0.138(4) Uani 1 1 d D
H42 H 0.8145 0.4331 0.2609 0.166 Uiso 1 1 calc R
C43 C 0.7136(13) 0.3370(8) 0.3249(4) 0.311(15) Uani 1 1 d D
H43 H 0.7801 0.2782 0.3251 0.373 Uiso 1 1 calc R
C44 C -0.2544(4) 0.4819(3) 0.0692(2) 0.0438(10) Uani 1 1 d .
C45 C -0.3190(4) 0.4049(4) 0.1085(2) 0.0518(11) Uani 1 1 d .
H45 H -0.4015 0.4186 0.1277 0.062 Uiso 1 1 calc R
C46 C -0.2389(4) 0.3110(4) 0.1124(2) 0.0525(11) Uani 1 1 d .
H46 H -0.2554 0.2469 0.1342 0.063 Uiso 1 1 calc R
C47 C -0.1226(4) 0.3265(3) 0.0767(2) 0.0446(10) Uani 1 1 d .
C48 C -0.0161(4) 0.2464(3) 0.0710(2) 0.0435(10) Uani 1 1 d .
C49 C -0.0208(4) 0.1352(4) 0.1003(2) 0.0484(10) Uani 1 1 d .
C50 C -0.0721(5) 0.0907(4) 0.0688(3) 0.0673(14) Uani 1 1 d .
H50 H -0.1071 0.1309 0.0296 0.081 Uiso 1 1 calc R
C51 C -0.0731(6) -0.0149(5) 0.0941(4) 0.0806(17) Uani 1 1 d .
H51 H -0.1100 -0.0441 0.0729 0.097 Uiso 1 1 calc R
C52 C -0.0192(5) -0.0731(5) 0.1501(4) 0.0806(18) Uani 1 1 d .
H52 H -0.0174 -0.1435 0.1664 0.097 Uiso 1 1 calc R
C53 C 0.0311(6) -0.0318(5) 0.1821(3) 0.0813(17) Uani 1 1 d .
H53 H 0.0677 -0.0731 0.2205 0.098 Uiso 1 1 calc R
C54 C 0.0287(5) 0.0718(4) 0.1584(3) 0.0694(14) Uani 1 1 d .
H54 H 0.0618 0.1004 0.1824 0.083 Uiso 1 1 calc R
C55 C 0.0980(4) 0.2624(3) 0.0392(2) 0.0429(10) Uani 1 1 d .
C56 C 0.2090(4) 0.1808(4) 0.0358(3) 0.0526(11) Uani 1 1 d .
H56 H 0.2180 0.1094 0.0539 0.063 Uiso 1 1 calc R
C57 C 0.2972(4) 0.2265(4) 0.0015(3) 0.0509(11) Uani 1 1 d .
H57 H 0.3792 0.1920 -0.0089 0.061 Uiso 1 1 calc R
C58 C 0.2450(4) 0.3365(3) -0.0164(2) 0.0435(10) Uani 1 1 d .
C59 C 0.3080(4) 0.4105(4) -0.0526(2) 0.0458(10) Uani 1 1 d .
C60 C 0.4426(4) 0.3707(3) -0.0748(3) 0.0500(11) Uani 1 1 d .
C61 C 0.4965(4) 0.3255(4) -0.1339(3) 0.0659(14) Uani 1 1 d .
H61 H 0.4485 0.3183 -0.1606 0.079 Uiso 1 1 calc R
C62 C 0.6212(5) 0.2908(5) -0.1537(3) 0.0784(17) Uani 1 1 d .
H62 H 0.6567 0.2602 -0.1934 0.094 Uiso 1 1 calc R
C63 C 0.6923(5) 0.3018(5) -0.1144(4) 0.0789(18) Uani 1 1 d .
H63 H 0.7760 0.2797 -0.1278 0.095 Uiso 1 1 calc R
C64 C 0.6409(5) 0.3440(5) -0.0572(4) 0.0810(18) Uani 1 1 d .
H64 H 0.6896 0.3497 -0.0303 0.097 Uiso 1 1 calc R
C65 C 0.5160(4) 0.3801(4) -0.0363(3) 0.0663(14) Uani 1 1 d .
H65 H 0.4823 0.4106 0.0035 0.080 Uiso 1 1 calc R
C66 C 0.1230(6) 0.5208(6) 0.1195(3) 0.095(2) Uani 1 1 d .
H66A H 0.1948 0.4682 0.1046 0.142 Uiso 1 1 calc R
H66B H 0.1143 0.5191 0.1694 0.142 Uiso 1 1 calc R
H66C H 0.1289 0.5887 0.0912 0.142 Uiso 1 1 calc R
C67 C 0.7362(13) 0.4572(16) 0.348(2) 0.45(3) Uani 1 1 d D
H67A H 0.7462 0.4736 0.3898 0.681 Uiso 1 1 calc R
H67B H 0.6733 0.5125 0.3281 0.681 Uiso 1 1 calc RD
H67C H 0.8105 0.4504 0.3133 0.681 Uiso 1 1 calc R
H3A H 0.011(4) 0.4449(19) 0.135(2) 0.047(14) Uiso 1 1 d D
H4A H 0.286(3) 0.736(3) 0.4055(15) 0.017(9) Uiso 1 1 d D
H5A H 0.87(2) 0.391(5) 0.458(3) 0.43(13) Uiso 1 1 d D
H6A H 0.699(2) 0.340(2) 0.4141(13) 0.000(6) Uiso 1 1 d D
H4B H 0.334(10) 0.655(12) 0.369(10) 0.44(16) Uiso 1 1 d D
H5B H 0.886(3) 0.340(2) 0.5271(16) 0.002(7) Uiso 1 1 d D

loop_
_atom_site_aniso_label
_atom_site_aniso_U_11
_atom_site_aniso_U_22
_atom_site_aniso_U_33
_atom_site_aniso_U_23
_atom_site_aniso_U_13
_atom_site_aniso_U_12
Mn1 0.0353(5) 0.0376(5) 0.0277(4) -0.0007(3) -0.0054(3) -0.0122(4)
Mn2 0.0314(4) 0.0454(5) 0.0313(5) -0.0016(4) -0.0036(3) -0.0131(4)
Co1 0.0525(4) 0.0588(4) 0.0464(4) 0.0040(3) -0.0162(3) -0.0180(3)
O1 0.176(5) 0.081(3) 0.110(4) -0.002(3) -0.038(4) -0.071(3)
O2 0.118(4) 0.109(4) 0.134(4) -0.036(3) 0.032(3) -0.080(3)
O3 0.0565(19) 0.063(2) 0.0399(17) -0.0029(16) -0.0141(15) -0.0193(17)
O4 0.495(19) 0.130(7) 0.132(7) -0.027(5) -0.021(9) -0.105(9)
O5 0.71(4) 0.71(4) 0.40(2) -0.45(3) 0.41(2) -0.61(3)
O6 0.65(5) 0.52(4) 2.00(15) -0.04(6) -1.00(8) 0.17(3)
N1 0.090(3) 0.082(3) 0.058(3) 0.009(2) -0.034(3) -0.011(3)
N2 0.045(2) 0.069(3) 0.043(2) 0.0014(19) -0.0165(17) -0.0167(18)
N3 0.057(2) 0.057(2) 0.056(2) 0.0048(19) -0.024(2) -0.020(2)
N4 0.056(2) 0.054(2) 0.054(2) -0.0004(19) -0.0138(19) -0.0242(19)
N5 0.068(3) 0.077(3) 0.072(3) -0.021(3) -0.007(2) -0.017(2)
N6 0.046(2) 0.089(3) 0.041(2) 0.016(2) -0.0192(18) -0.020(2)
N7 0.0428(19) 0.0393(18) 0.0348(18) -0.0040(15) -0.0027(15) -0.0136(15)
N8 0.0408(18) 0.0397(18) 0.0324(18) -0.0030(14) -0.0064(14) -0.0140(15)
N9 0.0334(18) 0.052(2) 0.0373(19) -0.0016(16) -0.0036(14) -0.0166(16)
N10 0.0356(18) 0.048(2) 0.0373(19) -0.0033(15) -0.0059(14) -0.0138(15)
C1 0.058(3) 0.058(3) 0.051(3) 0.003(2) -0.014(2) -0.018(2)
C2 0.040(2) 0.056(3) 0.046(3) -0.001(2) -0.008(2) -0.019(2)
C3 0.057(3) 0.065(3) 0.056(3) -0.008(3) -0.018(2) -0.010(3)
C4 0.053(3) 0.057(3) 0.050(3) -0.003(2) -0.016(2) -0.010(2)
C5 0.060(3) 0.073(3) 0.060(3) -0.005(3) -0.018(3) -0.017(3)
C6 0.067(3) 0.082(4) 0.064(4) -0.029(3) -0.017(3) -0.004(3)
C7 0.091(5) 0.106(5) 0.079(5) -0.047(4) -0.021(4) 0.000(4)
C8 0.097(5) 0.065(4) 0.092(5) -0.022(3) -0.041(4) -0.014(3)
C9 0.088(5) 0.153(7) 0.084(5) -0.050(5) 0.006(4) -0.017(5)
C10 0.063(3) 0.070(3) 0.081(4) -0.021(3) -0.001(3) -0.031(3)
C11 0.086(4) 0.062(3) 0.086(4) -0.013(3) -0.016(3) -0.036(3)
C12 0.134(7) 0.098(5) 0.149(8) -0.050(5) 0.001(6) -0.055(5)
C13 0.197(11) 0.141(9) 0.234(14) -0.123(10) 0.036(10) -0.076(8)
C14 0.174(10) 0.172(10) 0.201(12) -0.133(10) 0.057(9) -0.069(9)
C15 0.123(6) 0.120(6) 0.125(7) -0.073(6) 0.025(5) -0.036(5)
C16 0.095(4) 0.066(4) 0.073(4) 0.010(3) -0.030(3) -0.047(3)
C17 0.070(4) 0.087(4) 0.061(3) 0.025(3) -0.035(3) -0.043(3)
C18 0.116(6) 0.156(7) 0.083(5) 0.042(5) -0.049(5) -0.099(6)
C19 0.090(6) 0.195(10) 0.087(6) 0.047(6) -0.041(5) -0.092(7)
C20 0.053(4) 0.191(9) 0.059(4) 0.030(5) -0.013(3) -0.034(5)
C21 0.049(3) 0.132(6) 0.062(4) 0.005(4) -0.010(3) -0.017(3)
C22 0.056(3) 0.041(2) 0.040(2) -0.0023(19) -0.004(2) -0.017(2)
C23 0.160(6) 0.056(3) 0.068(4) -0.024(3) 0.046(4) -0.054(4)
C24 0.196(8) 0.062(4) 0.079(4) -0.042(3) 0.064(5) -0.065(4)
C25 0.077(3) 0.045(2) 0.044(3) -0.013(2) 0.008(2) -0.019(2)
C26 0.053(3) 0.046(2) 0.036(2) -0.0071(19) 0.0007(19) -0.012(2)
C27 0.070(3) 0.048(3) 0.044(3) -0.011(2) 0.009(2) -0.024(2)
C28 0.110(5) 0.062(3) 0.055(3) -0.006(3) 0.001(3) 0.020(3)
C29 0.129(6) 0.050(3) 0.082(5) -0.023(3) 0.020(4) 0.012(4)
C30 0.121(6) 0.072(4) 0.074(4) -0.036(3) 0.025(4) -0.048(4)
C31 0.094(5) 0.103(5) 0.062(4) -0.044(3) 0.009(3) -0.043(4)
C32 0.072(4) 0.084(4) 0.066(4) -0.030(3) -0.001(3) -0.027(3)
C33 0.044(2) 0.043(2) 0.036(2) -0.0053(18) -0.0027(18) -0.0103(19)
C34 0.114(5) 0.067(3) 0.045(3) -0.015(3) 0.028(3) -0.048(3)
C35 0.162(7) 0.065(4) 0.064(4) -0.024(3) 0.053(4) -0.063(4)
C36 0.066(3) 0.045(2) 0.037(2) -0.0078(19) 0.003(2) -0.024(2)
C37 0.053(3) 0.050(2) 0.037(2) 0.0019(19) -0.0034(19) -0.024(2)
C38 0.083(4) 0.048(3) 0.061(3) -0.012(2) 0.018(3) -0.029(3)
C39 0.136(8) 0.110(7) 0.223(12) 0.042(7) -0.041(8) -0.061(6)
C40 0.141(9) 0.132(9) 0.251(15) 0.053(9) -0.059(9) -0.055(7)
C41 0.121(9) 0.166(11) 0.187(11) 0.060(9) -0.021(8) -0.076(8)
C42 0.160(10) 0.091(6) 0.101(6) 0.018(5) 0.041(6) -0.045(7)
C43 0.55(3) 0.157(10) 0.184(12) -0.106(10) 0.241(17) -0.242(17)
C44 0.039(2) 0.054(3) 0.036(2) -0.0034(19) -0.0050(18) -0.018(2)
C45 0.038(2) 0.064(3) 0.048(3) -0.002(2) -0.0018(19) -0.022(2)
C46 0.050(3) 0.059(3) 0.043(3) 0.003(2) -0.001(2) -0.027(2)
C47 0.045(2) 0.055(3) 0.035(2) -0.0028(19) -0.0039(18) -0.025(2)
C48 0.047(2) 0.046(2) 0.038(2) -0.0052(18) -0.0098(19) -0.016(2)
C49 0.045(2) 0.051(3) 0.049(3) -0.007(2) -0.005(2) -0.019(2)
C50 0.076(4) 0.066(3) 0.064(3) -0.012(3) -0.012(3) -0.029(3)
C51 0.087(4) 0.076(4) 0.094(5) -0.028(4) -0.015(4) -0.037(3)
C52 0.072(4) 0.059(3) 0.099(5) -0.014(3) 0.007(3) -0.026(3)
C53 0.096(4) 0.067(4) 0.074(4) 0.012(3) -0.022(3) -0.033(3)
C54 0.084(4) 0.064(3) 0.063(3) 0.003(3) -0.020(3) -0.035(3)
C55 0.043(2) 0.046(2) 0.037(2) -0.0033(18) -0.0085(18) -0.0145(19)
C56 0.045(3) 0.051(3) 0.057(3) -0.008(2) -0.006(2) -0.013(2)
C57 0.036(2) 0.051(3) 0.059(3) -0.011(2) -0.004(2) -0.010(2)
C58 0.038(2) 0.053(2) 0.038(2) -0.0071(19) -0.0049(18) -0.0139(19)
C59 0.035(2) 0.063(3) 0.038(2) -0.009(2) -0.0040(18) -0.017(2)
C60 0.035(2) 0.048(2) 0.060(3) -0.007(2) -0.003(2) -0.0134(19)
C61 0.054(3) 0.093(4) 0.051(3) -0.019(3) -0.002(2) -0.026(3)
C62 0.061(3) 0.089(4) 0.075(4) -0.031(3) 0.023(3) -0.027(3)
C63 0.035(3) 0.083(4) 0.104(5) -0.022(4) 0.008(3) -0.014(3)
C64 0.045(3) 0.101(5) 0.107(5) -0.034(4) -0.015(3) -0.023(3)
C65 0.047(3) 0.080(4) 0.075(4) -0.030(3) -0.011(3) -0.012(3)
C66 0.085(4) 0.158(7) 0.069(4) -0.033(4) -0.009(3) -0.065(4)
C67 0.131(11) 0.28(2) 1.03(7) -0.44(4) 0.14(2) -0.102(13)

loop_
_atom_type_symbol
_atom_type_description
_atom_type_scat_dispersion_real
_atom_type_scat_dispersion_imag
_atom_type_scat_source
C C 0.0033 0.0016 'International Tables Vol C Tables 4.2.6.8 and 6.1.1.4'
H H 0.0000 0.0000 'International Tables Vol C Tables 4.2.6.8 and 6.1.1.4'
N N 0.0061 0.0033 'International Tables Vol C Tables 4.2.6.8 and 6.1.1.4'
O O 0.0106 0.0060 'International Tables Vol C Tables 4.2.6.8 and 6.1.1.4'
Mn Mn 0.3368 0.7283 'International Tables Vol C Tables 4.2.6.8 and 6.1.1.4'
Co Co 0.3494 0.9721 'International Tables Vol C Tables 4.2.6.8 and 6.1.1.4'

loop_
_geom_angle_atom_site_label_1
_geom_angle_atom_site_label_2
_geom_angle_atom_site_label_3
_geom_angle
_geom_angle_site_symmetry_1
_geom_angle_site_symmetry_3
N7 Mn1 N7 180.00(18) . 2_656
N7 Mn1 N8 90.16(13) . .
N7 Mn1 N8 89.84(13) 2_656 .
N7 Mn1 N8 89.84(13) . 2_656
N7 Mn1 N8 90.16(13) 2_656 2_656
N8 Mn1 N8 180.000(1) . 2_656
N7 Mn1 N2 90.27(14) . .
N7 Mn1 N2 89.73(14) 2_656 .
N8 Mn1 N2 85.51(13) . .
N8 Mn1 N2 94.49(13) 2_656 .
N7 Mn1 N2 89.73(14) . 2_656
N7 Mn1 N2 90.27(14) 2_656 2_656
N8 Mn1 N2 94.49(13) . 2_656
N8 Mn1 N2 85.51(13) 2_656 2_656
N2 Mn1 N2 180.00(15) . 2_656
N10 Mn2 N10 180.00(18) . 2_565
N10 Mn2 N9 90.24(13) . 2_565
N10 Mn2 N9 89.76(13) 2_565 2_565
N10 Mn2 N9 89.76(13) . .
N10 Mn2 N9 90.24(13) 2_565 .
N9 Mn2 N9 180.0 2_565 .
N10 Mn2 O3 91.37(13) . 2_565
N10 Mn2 O3 88.63(13) 2_565 2_565
N9 Mn2 O3 87.76(13) 2_565 2_565
N9 Mn2 O3 92.24(13) . 2_565
N10 Mn2 O3 88.63(13) . .
N10 Mn2 O3 91.37(13) 2_565 .
N9 Mn2 O3 92.24(13) 2_565 .
N9 Mn2 O3 87.76(13) . .
O3 Mn2 O3 180.0 2_565 .
N3 Co1 N4 82.76(18) . .
N3 Co1 C1 93.74(19) . .
N4 Co1 C1 91.79(18) . .
N3 Co1 C2 93.81(18) . .
N4 Co1 C2 95.65(17) . .
C1 Co1 C2 170.0(2) . .
N3 Co1 N5 164.86(19) . .
N4 Co1 N5 82.10(19) . .
C1 Co1 N5 86.5(2) . .
C2 Co1 N5 87.9(2) . .
N3 Co1 N6 81.2(2) . .
N4 Co1 N6 163.8(2) . .
C1 Co1 N6 86.85(17) . .
C2 Co1 N6 87.85(16) . .
N5 Co1 N6 113.9(2) . .
C66 O3 Mn2 122.3(3) . .
C66 O3 H3A 112(3) . .
Mn2 O3 H3A 104(3) . .
H4B O4 H4A 112(3) . .
H4B O4 H4B 0(10) . .
H4A O4 H4B 112(3) . .
H5B O5 H5A 116(3) . .
H5B O5 H5A 116(3) . .
H5A O5 H5A 0(10) . .
H5B O5 H5B 0(4) . .
H5A O5 H5B 116(3) . .
H5A O5 H5B 116(3) . .
H6A O6 C67 106(4) . .
H6A O6 H6A 0(5) . .
C67 O6 H6A 106(4) . .
C2 N2 Mn1 159.5(3) . .
C16 N3 C3 125.8(5) . .
C16 N3 Co1 119.2(4) . .
C3 N3 Co1 114.9(3) . .
C10 N4 C4 125.0(4) . .
C10 N4 Co1 118.9(4) . .
C4 N4 Co1 115.3(3) . .
C15 N5 C11 119.2(6) . .
C15 N5 Co1 129.5(5) . .
C11 N5 Co1 111.2(4) . .
C21 N6 C17 120.6(5) . .
C21 N6 Co1 128.6(5) . .
C17 N6 Co1 110.7(4) . .
C25 N7 C22 106.2(4) . .
C25 N7 Mn1 126.9(3) . .
C22 N7 Mn1 126.9(3) . .
C33 N8 C36 106.6(3) . .
C33 N8 Mn1 126.6(3) . .
C36 N8 Mn1 126.5(3) . .
C44 N9 C47 106.3(3) . .
C44 N9 Mn2 127.0(3) . .
C47 N9 Mn2 126.7(3) . .
C55 N10 C58 105.3(3) . .
C55 N10 Mn2 127.9(3) . .
C58 N10 Mn2 126.7(3) . .
N1 C1 Co1 177.5(5) . .
N2 C2 Co1 179.0(4) . .
C4 C3 C8 120.0(5) . .
C4 C3 N3 113.2(5) . .
C8 C3 N3 126.7(5) . .
C3 C4 N4 113.7(4) . .
C3 C4 C5 119.3(5) . .
N4 C4 C5 127.0(5) . .
C6 C5 C4 119.6(6) . .
C6 C5 H3 120.2 . .
C4 C5 H3 120.2 . .
C7 C6 C5 121.1(6) . .
C7 C6 C9 117.7(6) . .
C5 C6 C9 121.2(6) . .
C6 C7 C8 121.3(6) . .
C6 C7 H5 119.4 . .
C8 C7 H5 119.4 . .
C7 C8 C3 118.6(6) . .
C7 C8 H6 120.7 . .
C3 C8 H6 120.7 . .
C6 C9 H7A 109.5 . .
C6 C9 H7B 109.5 . .
H7A C9 H7B 109.5 . .
C6 C9 H7C 109.4 . .
H7A C9 H7C 109.5 . .
H7B C9 H7C 109.5 . .
O2 C10 N4 129.0(6) . .
O2 C10 C11 120.5(5) . .
N4 C10 C11 110.4(5) . .
N5 C11 C12 121.6(7) . .
N5 C11 C10 116.9(5) . .
C12 C11 C10 121.5(6) . .
C13 C12 C11 118.1(9) . .
C13 C12 H19 120.9 . .
C11 C12 H19 121.0 . .
C12 C13 C14 121.0(9) . .
C12 C13 H18 119.5 . .
C14 C13 H18 119.5 . .
C13 C14 C15 118.8(9) . .
C13 C14 H17 120.6 . .
C15 C14 H17 120.6 . .
N5 C15 C14 121.3(8) . .
N5 C15 H16 119.4 . .
C14 C15 H16 119.4 . .
O1 C16 N3 127.7(7) . .
O1 C16 C17 121.1(6) . .
N3 C16 C17 111.2(6) . .
N6 C17 C18 121.5(7) . .
N6 C17 C16 116.9(5) . .
C18 C17 C16 121.6(7) . .
C19 C18 C17 118.4(9) . .
C19 C18 H12 120.8 . .
C17 C18 H12 120.8 . .
C20 C19 C18 119.3(7) . .
C20 C19 H13 120.4 . .
C18 C19 H13 120.3 . .
C19 C20 C21 120.9(8) . .
C19 C20 H14 119.5 . .
C21 C20 H14 119.6 . .
N6 C21 C20 119.2(8) . .
N6 C21 H15 120.4 . .
C20 C21 H15 120.4 . .
N7 C22 C37 126.1(4) . 2_656
N7 C22 C23 108.9(4) . .
C37 C22 C23 125.0(4) 2_656 .
C24 C23 C22 108.0(5) . .
C24 C23 H23 126.0 . .
C22 C23 H23 126.0 . .
C23 C24 C25 108.3(5) . .
C23 C24 H24 125.8 . .
C25 C24 H24 125.8 . .
N7 C25 C26 126.4(4) . .
N7 C25 C24 108.6(4) . .
C26 C25 C24 125.0(5) . .
C33 C26 C25 123.5(4) . .
C33 C26 C27 119.6(4) . .
C25 C26 C27 116.8(4) . .
C32 C27 C28 118.2(5) . .
C32 C27 C26 120.7(5) . .
C28 C27 C26 121.0(5) . .
C27 C28 C29 119.5(6) . .
C27 C28 H28 120.2 . .
C29 C28 H28 120.2 . .
C30 C29 C28 121.1(6) . .
C30 C29 H29 119.5 . .
C28 C29 H29 119.4 . .
C31 C30 C29 119.4(6) . .
C31 C30 H30 120.3 . .
C29 C30 H30 120.3 . .
C30 C31 C32 121.1(7) . .
C30 C31 H31 119.5 . .
C32 C31 H31 119.5 . .
C27 C32 C31 120.7(6) . .
C27 C32 H32 119.7 . .
C31 C32 H32 119.7 . .
N8 C33 C26 126.3(4) . .
N8 C33 C34 109.3(4) . .
C26 C33 C34 124.4(4) . .
C35 C34 C33 107.4(5) . .
C35 C34 H34 126.3 . .
C33 C34 H34 126.3 . .
C34 C35 C36 108.3(5) . .
C34 C35 H35 125.9 . .
C36 C35 H35 125.9 . .
N8 C36 C37 126.6(4) . .
N8 C36 C35 108.4(4) . .
C37 C36 C35 125.0(4) . .
C36 C37 C22 123.9(4) . 2_656
C36 C37 C38 119.4(4) . .
C22 C37 C38 116.5(4) 2_656 .
C43 C38 C39 111.3(8) . .
C43 C38 C37 130.5(7) . .
C39 C38 C37 118.0(5) . .
C40 C39 C38 122.5(9) . .
C40 C39 H39 118.7 . .
C38 C39 H39 118.7 . .
C41 C40 C39 116.6(10) . .
C41 C40 H40 121.7 . .
C39 C40 H40 121.7 . .
C42 C41 C40 121.7(11) . .
C42 C41 H41 119.1 . .
C40 C41 H41 119.1 . .
C41 C42 C43 119.5(11) . .
C41 C42 H42 120.1 . .
C43 C42 H42 120.4 . .
C38 C43 C42 128.4(12) . .
C38 C43 H43 115.8 . .
C42 C43 H43 115.8 . .
N9 C44 C59 126.1(4) . 2_565
N9 C44 C45 109.3(4) . .
C59 C44 C45 124.5(4) 2_565 .
C46 C45 C44 107.4(4) . .
C46 C45 H45 126.3 . .
C44 C45 H45 126.3 . .
C45 C46 C47 107.6(4) . .
C45 C46 H46 126.2 . .
C47 C46 H46 126.2 . .
N9 C47 C48 126.4(4) . .
N9 C47 C46 109.3(4) . .
C48 C47 C46 124.3(4) . .
C47 C48 C55 124.0(4) . .
C47 C48 C49 119.1(4) . .
C55 C48 C49 116.9(4) . .
C50 C49 C54 116.6(5) . .
C50 C49 C48 120.8(4) . .
C54 C49 C48 122.6(4) . .
C49 C50 C51 121.4(5) . .
C49 C50 H50 119.3 . .
C51 C50 H50 119.3 . .
C52 C51 C50 118.6(6) . .
C52 C51 H51 120.7 . .
C50 C51 H51 120.7 . .
C53 C52 C51 121.4(6) . .
C53 C52 H52 119.3 . .
C51 C52 H52 119.3 . .
C52 C53 C54 119.7(6) . .
C52 C53 H53 120.2 . .
C54 C53 H53 120.2 . .
C53 C54 C49 122.3(6) . .
C53 C54 H54 118.8 . .
C49 C54 H54 118.8 . .
N10 C55 C48 125.2(4) . .
N10 C55 C56 110.2(4) . .
C48 C55 C56 124.6(4) . .
C57 C56 C55 107.0(4) . .
C57 C56 H56 126.5 . .
C55 C56 H56 126.5 . .
C56 C57 C58 108.5(4) . .
C56 C57 H57 125.7 . .
C58 C57 H57 125.8 . .
C59 C58 N10 125.5(4) . .
C59 C58 C57 125.5(4) . .
N10 C58 C57 108.9(4) . .
C58 C59 C44 124.3(4) . 2_565
C58 C59 C60 117.2(4) . .
C44 C59 C60 118.4(4) 2_565 .
C65 C60 C61 118.3(4) . .
C65 C60 C59 119.8(4) . .
C61 C60 C59 121.9(4) . .
C60 C61 C62 120.7(5) . .
C60 C61 H61 119.6 . .
C62 C61 H61 119.7 . .
C63 C62 C61 119.7(6) . .
C63 C62 H62 120.2 . .
C61 C62 H62 120.1 . .
C64 C63 C62 119.8(5) . .
C64 C63 H63 120.1 . .
C62 C63 H63 120.1 . .
C63 C64 C65 121.8(6) . .
C63 C64 H64 119.1 . .
C65 C64 H64 119.1 . .
C60 C65 C64 119.8(5) . .
C60 C65 H65 120.1 . .
C64 C65 H65 120.1 . .
O3 C66 H66A 109.4 . .
O3 C66 H66B 109.5 . .
H66A C66 H66B 109.5 . .
O3 C66 H66C 109.5 . .
H66A C66 H66C 109.5 . .
H66B C66 H66C 109.5 . .
O6 C67 H67A 108.9 . .
O6 C67 H67B 109.5 . .
H67A C67 H67B 109.5 . .
O6 C67 H67C 110.0 . .
H67A C67 H67C 109.5 . .
H67B C67 H67C 109.5 . .

loop_
_geom_bond_atom_site_label_1
_geom_bond_atom_site_label_2
_geom_bond_distance
_geom_bond_site_symmetry_2
Mn1 N7 2.009(3) .
Mn1 N7 2.009(3) 2_656
Mn1 N8 2.016(3) .
Mn1 N8 2.016(3) 2_656
Mn1 N2 2.314(4) .
Mn1 N2 2.314(4) 2_656
Mn2 N10 2.001(3) .
Mn2 N10 2.001(3) 2_565
Mn2 N9 2.014(3) 2_565
Mn2 N9 2.014(3) .
Mn2 O3 2.271(3) 2_565
Mn2 O3 2.271(3) .
Co1 N3 1.892(4) .
Co1 N4 1.893(4) .
Co1 C1 1.965(5) .
Co1 C2 1.966(5) .
Co1 N5 1.979(5) .
Co1 N6 2.014(4) .
O1 C16 1.250(7) .
O2 C10 1.214(6) .
O3 C66 1.407(6) .
O3 H3A 0.821(10) .
O4 H4B 0.86(3) .
O4 H4A 0.812(10) .
O4 H4B 0.86(3) .
O5 H5B 0.800(10) .
O5 H5A 0.823(13) .
O5 H5A 0.823(13) .
O5 H5B 0.800(10) .
O6 H6A 0.824(10) .
O6 C67 1.461(18) .
O6 H6A 0.824(10) .
N1 C1 1.139(6) .
N2 C2 1.148(5) .
N3 C16 1.311(6) .
N3 C3 1.415(6) .
N4 C10 1.335(6) .
N4 C4 1.400(6) .
N5 C15 1.311(8) .
N5 C11 1.362(7) .
N6 C21 1.333(7) .
N6 C17 1.344(7) .
N7 C25 1.362(6) .
N7 C22 1.374(5) .
N8 C33 1.372(5) .
N8 C36 1.375(5) .
N9 C44 1.367(5) .
N9 C47 1.377(5) .
N10 C55 1.374(5) .
N10 C58 1.398(5) .
C3 C4 1.382(7) .
C3 C8 1.401(8) .
C4 C5 1.414(7) .
C5 C6 1.357(8) .
C5 H3 0.9300 .
C6 C7 1.353(9) .
C6 C9 1.524(9) .
C7 C8 1.389(9) .
C7 H5 0.9300 .
C8 H6 0.9300 .
C9 H7A 0.9600 .
C9 H7B 0.9600 .
C9 H7C 0.9600 .
C10 C11 1.462(8) .
C11 C12 1.383(9) .
C12 C13 1.353(13) .
C12 H19 0.9300 .
C13 C14 1.355(14) .
C13 H18 0.9300 .
C14 C15 1.401(12) .
C14 H17 0.9300 .
C15 H16 0.9300 .
C16 C17 1.459(9) .
C17 C18 1.395(8) .
C18 C19 1.400(13) .
C18 H12 0.9300 .
C19 C20 1.330(12) .
C19 H13 0.9300 .
C20 C21 1.430(10) .
C20 H14 0.9300 .
C21 H15 0.9300 .
C22 C37 1.395(6) 2_656
C22 C23 1.398(7) .
C23 C24 1.313(8) .
C23 H23 0.9300 .
C24 C25 1.408(7) .
C24 H24 0.9300 .
C25 C26 1.405(6) .
C26 C33 1.393(6) .
C26 C27 1.492(6) .
C27 C32 1.378(7) .
C27 C28 1.380(7) .
C28 C29 1.399(9) .
C28 H28 0.9300 .
C29 C30 1.351(10) .
C29 H29 0.9300 .
C30 C31 1.345(9) .
C30 H30 0.9300 .
C31 C32 1.381(8) .
C31 H31 0.9300 .
C32 H32 0.9300 .
C33 C34 1.425(6) .
C34 C35 1.328(7) .
C34 H34 0.9300 .
C35 C36 1.430(7) .
C35 H35 0.9300 .
C36 C37 1.373(6) .
C37 C22 1.395(6) 2_656
C37 C38 1.498(6) .
C38 C43 1.236(11) .
C38 C39 1.412(9) .
C39 C40 1.408(11) .
C39 H39 0.9300 .
C40 C41 1.335(11) .
C40 H40 0.9300 .
C41 C42 1.230(11) .
C41 H41 0.9300 .
C42 C43 1.388(10) .
C42 H42 0.9300 .
C43 H43 0.9300 .
C44 C59 1.392(6) 2_565
C44 C45 1.443(6) .
C45 C46 1.329(6) .
C45 H45 0.9300 .
C46 C47 1.434(6) .
C46 H46 0.9300 .
C47 C48 1.385(6) .
C48 C55 1.400(6) .
C48 C49 1.497(6) .
C49 C50 1.362(7) .
C49 C54 1.377(7) .
C50 C51 1.406(8) .
C50 H50 0.9300 .
C51 C52 1.354(9) .
C51 H51 0.9300 .
C52 C53 1.327(9) .
C52 H52 0.9300 .
C53 C54 1.370(7) .
C53 H53 0.9300 .
C54 H54 0.9300 .
C55 C56 1.427(6) .
C56 C57 1.335(6) .
C56 H56 0.9300 .
C57 C58 1.420(6) .
C57 H57 0.9300 .
C58 C59 1.389(6) .
C59 C44 1.392(6) 2_565
C59 C60 1.500(6) .
C60 C65 1.376(7) .
C60 C61 1.384(7) .
C61 C62 1.387(7) .
C61 H61 0.9300 .
C62 C63 1.376(9) .
C62 H62 0.9300 .
C63 C64 1.327(9) .
C63 H63 0.9300 .
C64 C65 1.390(7) .
C64 H64 0.9300 .
C65 H65 0.9300 .
C66 H66A 0.9600 .
C66 H66B 0.9600 .
C66 H66C 0.9600 .
C67 H67A 0.9600 .
C67 H67B 0.9600 .
C67 H67C 0.9600 .
